data_7010206
loop_
_publ_author_name
'Cotton, F. Albert'
'Dikarev, Evgeny V.'
'Petrukhina, Marina A.'

_publ_section_title
;
 cis-Di(\m-trifluoroacetate)dirhodium tetracarbonyl: structure and
 chemistry&#x200A;&#x2020;
;
_journal_issue 23
_journal_name_full 'Journal of the Chemical Society, Dalton Transactions'
_journal_page_first 4241
_journal_paper_doi 10.1039/b006894m
_journal_year 2000
_chemical_compound_source synthesized
_chemical_formula_analytical 'not measured'
_chemical_formula_moiety 'Rh4 (O2 C C F3)4 (C O)4 (O C4 H8)4'
_chemical_formula_structural '[Rh(\m-O2CCF3)(\m-CO)(THF)]4'
_chemical_formula_sum 'C28 H32 F12 O16 Rh4'
_chemical_formula_weight 1264.18
_chemical_melting_point ?
_chemical_name_systematic
; 
 Tetrakis((\m-trifluoroacetato-O,O')-(\m-carbonyl)-tetrahydrofuran)-
 tetra-rhodium(I)
;
_space_group_IT_number 12
_symmetry_cell_setting monoclinic
_symmetry_space_group_name_Hall '-C 2y'
_symmetry_space_group_name_H-M 'C 1 2/m 1'
_atom_sites_solution_hydrogens geom
_atom_sites_solution_primary direct
_atom_sites_solution_secondary difmap
_audit_creation_method SHELXL
_cell_angle_alpha 90.00
_cell_angle_beta 102.636(2)
_cell_angle_gamma 90.00
_cell_formula_units_Z 2
_cell_length_a 10.140(1)
_cell_length_b 22.979(3)
_cell_length_c 8.786(1)
_cell_measurement_reflns_used 3351
_cell_measurement_temperature 213(2)
_cell_measurement_theta_max 54.90
_cell_measurement_theta_min 4.48
_cell_volume 1997.6(4)
_computing_cell_refinement 'SAINT (Bruker, 1999)'
_computing_data_collection 'SMART (Bruker, 1999)'
_computing_data_reduction 'SAINT (Bruker, 1999)'
_computing_molecular_graphics 'SHELXTL V.5 (Siemens, 1994)'
_computing_publication_material CIFTAB
_computing_structure_refinement 'SHELXL-93 (Sheldrick, 1993)'
_computing_structure_solution 'SHELXTL V.5 (Siemens, 1994)'
_diffrn_ambient_temperature 213(2)
_diffrn_measurement_device 'Bruker SMART CCD'
_diffrn_measurement_method 'Ellipsoid-mask fitting'
_diffrn_radiation_monochromator graphite
_diffrn_radiation_source 'normal-focus sealed tube'
_diffrn_radiation_type MoK\a
_diffrn_radiation_wavelength 0.71073
_diffrn_reflns_av_R_equivalents 0.0368
_diffrn_reflns_av_sigmaI/netI 0.0421
_diffrn_reflns_limit_h_max 13
_diffrn_reflns_limit_h_min -12
_diffrn_reflns_limit_k_max 22
_diffrn_reflns_limit_k_min -29
_diffrn_reflns_limit_l_max 11
_diffrn_reflns_limit_l_min -11
_diffrn_reflns_number 6257
_diffrn_reflns_theta_max 27.51
_diffrn_reflns_theta_min 1.77
_diffrn_standards_number 'none (area detector data)'
_exptl_absorpt_coefficient_mu 1.746
_exptl_absorpt_correction_T_max 1.0000
_exptl_absorpt_correction_T_min 0.7339
_exptl_absorpt_correction_type multi-scan
_exptl_crystal_colour pale-green
_exptl_crystal_density_diffrn 2.102
_exptl_crystal_density_meas ?
_exptl_crystal_density_method .
_exptl_crystal_description plate-shaped
_exptl_crystal_F_000 1232
_exptl_crystal_size_max 0.90
_exptl_crystal_size_mid 0.60
_exptl_crystal_size_min 0.40
_refine_diff_density_max 0.865
_refine_diff_density_min -1.312
_refine_diff_density_rms 0.157
_refine_ls_extinction_coef noref
_refine_ls_extinction_method none
_refine_ls_goodness_of_fit_all 1.084
_refine_ls_goodness_of_fit_obs 1.116
_refine_ls_hydrogen_treatment noref
_refine_ls_matrix_type full
_refine_ls_number_parameters 175
_refine_ls_number_reflns 2331
_refine_ls_number_restraints 46
_refine_ls_restrained_S_all 1.128
_refine_ls_restrained_S_obs 1.175
_refine_ls_R_factor_all 0.0784
_refine_ls_R_factor_obs 0.0514
_refine_ls_shift/esd_max 0.000
_refine_ls_shift/esd_mean 0.000
_refine_ls_structure_factor_coef Fsqd
_refine_ls_weighting_details 'w=1/[\s^2^(Fo^2^)+(0.0710P)^2^+11.8501P] where P=(Fo^2^+2Fc^2^)/3'
_refine_ls_weighting_scheme calc
_refine_ls_wR_factor_all 0.1462
_refine_ls_wR_factor_obs 0.1259
_reflns_number_observed 1675
_reflns_number_total 2331
_reflns_observed_criterion >2sigma(I)
_cod_data_source_file b006894m.txt
_cod_data_source_block '[Rh(O2CCF3)(CO)(THF)]4_(3)'
_cod_depositor_comments
;
The following automatic conversions were performed:

'_chemical_melting_point' value 'not measured' was changed to '?' -
the value is undefined or not given.

Automatic conversion script
Id: cif_fix_values 1569 2011-02-09 13:29:24Z adriana 

The following automatic conversions were performed:

'_refine_ls_weighting_scheme' value 'calc
w=1/[\s^2^(Fo^2^)+(0.0710P)^2^+11.8501P] where P=(Fo^2^+2Fc^2^)/3'
was changed to 'calc'. New tag '_refine_ls_weighting_details' was
created. The value of the new tag was set to
'w=1/[\s^2^(Fo^2^)+(0.0710P)^2^+11.8501P] where P=(Fo^2^+2Fc^2^)/3'.

Automatic conversion script
Id: cif_fix_values 3143 2015-03-26 13:38:13Z robertas 
;
_cod_database_code 7010206

loop_
_symmetry_equiv_pos_as_xyz
'x, y, z'
'-x, y, -z'
'x+1/2, y+1/2, z'
'-x+1/2, y+1/2, -z'
'-x, -y, -z'
'x, -y, z'
'-x+1/2, -y+1/2, -z'
'x+1/2, -y+1/2, z'

loop_
_atom_site_aniso_label
_atom_site_aniso_U_11
_atom_site_aniso_U_22
_atom_site_aniso_U_33
_atom_site_aniso_U_23
_atom_site_aniso_U_13
_atom_site_aniso_U_12
Rh1 0.0344(3) 0.0416(3) 0.0367(3) -0.0006(3) 0.0152(2) -0.0032(2)
C1 0.033(5) 0.055(7) 0.042(6) 0.000 0.012(4) 0.000
O1 0.040(4) 0.095(7) 0.042(4) 0.000 -0.004(4) 0.000
C2 0.035(5) 0.055(6) 0.027(5) 0.000 0.009(4) 0.000
O2 0.054(5) 0.088(6) 0.030(4) 0.000 0.004(3) 0.000
O3 0.072(4) 0.057(4) 0.086(5) 0.033(3) 0.040(4) 0.014(3)
O4 0.050(3) 0.074(4) 0.100(5) -0.046(4) 0.033(4) -0.021(3)
C3 0.042(4) 0.053(5) 0.076(6) 0.027(4) 0.011(4) -0.001(4)
C4 0.058(6) 0.087(8) 0.124(11) 0.043(8) 0.025(7) 0.001(6)
O5 0.054(3) 0.063(4) 0.061(4) -0.002(3) 0.033(3) -0.016(3)

loop_
_atom_site_label
_atom_site_type_symbol
_atom_site_fract_x
_atom_site_fract_y
_atom_site_fract_z
_atom_site_U_iso_or_equiv
_atom_site_thermal_displace_type
_atom_site_occupancy
_atom_site_calc_flag
_atom_site_refinement_flags
_atom_site_disorder_group
Rh1 Rh 0.09225(5) 0.05710(2) 0.42188(6) 0.0364(2) Uani 1 d . .
C1 C 0.2096(10) 0.0000 0.5517(12) 0.043(2) Uani 1 d S .
O1 O 0.3044(8) 0.0000 0.6535(9) 0.061(2) Uani 1 d S .
C2 C -0.0017(10) 0.0000 0.2713(11) 0.039(2) Uani 1 d S .
O2 O -0.0765(8) 0.0000 0.1508(9) 0.058(2) Uani 1 d S .
O3 O -0.0192(7) 0.1274(3) 0.2941(8) 0.068(2) Uani 1 d . .
O4 O 0.1821(6) 0.1270(3) 0.5746(9) 0.072(2) Uani 1 d . .
C3 C -0.1211(8) 0.1474(4) 0.3322(11) 0.057(2) Uani 1 d . .
C4 C -0.1746(11) 0.2065(5) 0.2596(16) 0.089(4) Uani 1 d D 1
F1 F -0.3073(20) 0.2144(25) 0.2335(50) 0.134(28) Uiso 0.25 d PD 1
F2 F -0.1483(26) 0.2058(12) 0.1047(22) 0.052(6) Uiso 0.25 d PD 1
F3 F -0.0998(32) 0.2491(13) 0.3232(45) 0.082(10) Uiso 0.25 d PD 1
F1X F -0.3046(17) 0.1999(11) 0.1863(30) 0.062(7) Uiso 0.250(7) d PD 2
F2X F -0.1037(34) 0.2263(18) 0.1670(41) 0.100(19) Uiso 0.25 d PD 2
F3X F -0.1601(33) 0.2499(12) 0.3726(29) 0.086(10) Uiso 0.25 d PD 2
F1Y F -0.2863(21) 0.2238(11) 0.3028(33) 0.062(7) Uiso 0.250(7) d PD 3
F2Y F -0.2071(52) 0.1969(22) 0.1013(30) 0.180(24) Uiso 0.25 d PD 3
F3Y F -0.0812(32) 0.2461(17) 0.2704(57) 0.138(19) Uiso 0.25 d PD 3
F1Z F -0.3055(12) 0.2134(9) 0.2462(28) 0.026(4) Uiso 0.250(7) d PD 4
F2Z F -0.1328(29) 0.2242(12) 0.1442(28) 0.043(6) Uiso 0.25 d PD 4
F3Z F -0.1076(27) 0.2488(10) 0.3786(27) 0.052(6) Uiso 0.25 d PD 4
O5 O 0.2486(6) 0.0741(3) 0.2857(7) 0.0562(15) Uani 1 d D 4
C5 C 0.2118(18) 0.1205(9) 0.1489(23) 0.034(4) Uiso 0.35 d PD 4
C6 C 0.3474(26) 0.1200(13) 0.0953(30) 0.053(7) Uiso 0.35 d PD 4
C7 C 0.4577(19) 0.1117(11) 0.2485(26) 0.037(5) Uiso 0.35 d PD 4
C8 C 0.3791(25) 0.0974(15) 0.3715(28) 0.074(9) Uiso 0.35 d PD 4
C5X C 0.2304(17) 0.0550(8) 0.1293(19) 0.033(4) Uiso 0.350(3) d PD 5
C6X C 0.3624(21) 0.0734(10) 0.0835(23) 0.042(5) Uiso 0.35 d PD 5
C7X C 0.4207(21) 0.1235(9) 0.1989(26) 0.033(4) Uiso 0.35 d PD 5
C8X C 0.3265(21) 0.1273(9) 0.3122(25) 0.045(5) Uiso 0.35 d PD 5
C5Y C 0.1902(52) 0.1027(23) 0.1075(59) 0.099(15) Uiso 0.300(3) d P 6
C6Y C 0.3295(40) 0.1051(19) 0.0590(47) 0.062(10) Uiso 0.30 d P 6
C7Y C 0.4412(28) 0.0974(13) 0.1939(35) 0.040(6) Uiso 0.30 d P 6
C8Y C 0.3766(25) 0.0759(12) 0.3320(31) 0.038(5) Uiso 0.30 d P 6

loop_
_atom_type_symbol
_atom_type_description
_atom_type_scat_dispersion_real
_atom_type_scat_dispersion_imag
_atom_type_scat_source
C C 0.0033 0.0016 'International Tables Vol C Tables 4.2.6.8 and 6.1.1.4'
H H 0.0000 0.0000 'International Tables Vol C Tables 4.2.6.8 and 6.1.1.4'
O O 0.0106 0.0060 'International Tables Vol C Tables 4.2.6.8 and 6.1.1.4'
F F 0.0171 0.0103 'International Tables Vol C Tables 4.2.6.8 and 6.1.1.4'
Rh Rh -1.1178 0.9187 'International Tables Vol C Tables 4.2.6.8 and 6.1.1.4'

loop_
_geom_angle_atom_site_label_1
_geom_angle_atom_site_label_2
_geom_angle_atom_site_label_3
_geom_angle
_geom_angle_site_symmetry_1
_geom_angle_site_symmetry_3
_geom_angle_publ_flag
C2 Rh1 C1 95.1(3) . . y
C2 Rh1 O3 91.6(3) . . y
C1 Rh1 O3 173.0(3) . . y
C2 Rh1 O4 174.0(3) . . y
C1 Rh1 O4 91.0(3) . . y
O3 Rh1 O4 82.4(3) . . y
C2 Rh1 O5 93.0(3) . . y
C1 Rh1 O5 91.0(3) . . y
O3 Rh1 O5 86.7(2) . . y
O4 Rh1 O5 87.1(2) . . y
C2 Rh1 Rh1 93.3(3) . 2_556 n
C1 Rh1 Rh1 96.3(3) . 2_556 n
O3 Rh1 Rh1 85.3(2) . 2_556 n
O4 Rh1 Rh1 85.7(2) . 2_556 n
O5 Rh1 Rh1 169.8(2) . 2_556 n
C2 Rh1 Rh1 47.9(2) . 6 n
C1 Rh1 Rh1 48.0(2) . 6 n
O3 Rh1 Rh1 138.9(2) . 6 n
O4 Rh1 Rh1 138.0(2) . 6 n
O5 Rh1 Rh1 100.2(2) . 6 n
Rh1 Rh1 Rh1 90.0 2_556 6 y
O1 C1 Rh1 138.0(2) . 6 n
O1 C1 Rh1 138.0(2) . . n
Rh1 C1 Rh1 84.0(4) 6 . n
O2 C2 Rh1 137.9(2) . 6 n
O2 C2 Rh1 137.9(2) . . n
Rh1 C2 Rh1 84.2(4) 6 . n
C3 O3 Rh1 120.8(5) . . n
C3 O4 Rh1 119.6(5) 2_556 . n
O4 C3 O3 127.7(8) 2_556 . n
O4 C3 C4 115.4(8) 2_556 . n
O3 C3 C4 116.8(8) . . n
F3 C4 F1 116.6(24) . . n
F3 C4 F2 101.8(21) . . n
F1 C4 F2 103.2(21) . . n
F3 C4 C3 111.6(20) . . n
F1 C4 C3 116.3(27) . . n
F2 C4 C3 105.1(13) . . n
F2X C4 F1X 111.3(21) . . n
F2X C4 F3X 102.3(19) . . n
F1X C4 F3X 111.2(18) . . n
F2X C4 C3 112.3(21) . . n
F1X C4 C3 108.6(13) . . n
F3X C4 C3 111.2(16) . . n
F3Y C4 F1Y 114.8(23) . . n
F3Y C4 F2Y 101.3(22) . . n
F1Y C4 F2Y 107.8(22) . . n
F3Y C4 C3 113.6(22) . . n
F1Y C4 C3 112.8(13) . . n
F2Y C4 C3 105.3(25) . . n
F2Z C4 F1Z 113.7(17) . . n
F2Z C4 F3Z 100.1(18) . . n
F1Z C4 F3Z 106.4(16) . . n
F2Z C4 C3 118.1(15) . . n
F1Z C4 C3 113.5(11) . . n
F3Z C4 C3 102.7(13) . . n
C8 O5 C5 100.3(13) . . n
C8 O5 Rh1 117.1(11) . . n
C5 O5 Rh1 116.7(7) . . n
C6 C5 O5 98.5(14) . . n
C5 C6 C7 104.8(16) . . n
C8 C7 C6 104.6(15) . . n
O5 C8 C7 105.5(16) . . n
C5X O5 C8X 111.7(11) . . n
C5X O5 Rh1 120.8(7) . . n
C8X O5 Rh1 119.4(8) . . n
O5 C5X C6X 103.5(12) . . n
C5X C6X C7X 105.1(14) . . n
C8X C7X C6X 105.3(14) . . n
O5 C8X C7X 104.1(13) . . n
C8Y O5 C5Y 114.3(21) . . n
C8Y O5 Rh1 129.2(12) . . n
C5Y O5 Rh1 115.1(18) . . n
C6Y C5Y O5 96.4(31) . . n
C7Y C6Y C5Y 111.2(32) . . n
C6Y C7Y C8Y 106.4(23) . . n
O5 C8Y C7Y 109.2(21) . . n

loop_
_geom_bond_atom_site_label_1
_geom_bond_atom_site_label_2
_geom_bond_distance
_geom_bond_site_symmetry_2
_geom_bond_publ_flag
Rh1 C2 1.956(7) . y
Rh1 C1 1.961(8) . y
Rh1 O3 2.143(6) . y
Rh1 O4 2.163(6) . y
Rh1 O5 2.220(5) . y
Rh1 Rh1 2.5510(10) 2_556 y
Rh1 Rh1 2.6241(12) 6 y
C1 O1 1.161(12) . y
C1 Rh1 1.961(8) 6 n
C2 O2 1.160(12) . y
C2 Rh1 1.956(7) 6 n
O3 C3 1.242(10) . n
O4 C3 1.223(10) 2_556 n
C3 O4 1.223(10) 2_556 n
C3 C4 1.546(13) . n
C4 F3 1.29(2) . n
C4 F1 1.33(2) . n
C4 F2 1.44(2) . n
C4 F2X 1.28(2) . n
C4 F1X 1.34(2) . n
C4 F3X 1.39(2) . n
C4 F3Y 1.30(2) . n
C4 F1Y 1.33(2) . n
C4 F2Y 1.37(2) . n
C4 F2Z 1.25(2) . n
C4 F1Z 1.32(2) . n
C4 F3Z 1.48(2) . n
O5 C8 1.47(2) . n
O5 C5 1.59(2) . n
C5 C6 1.55(3) . n
C6 C7 1.56(3) . n
C7 C8 1.51(3) . n
O5 C5X 1.42(2) . n
O5 C8X 1.45(2) . n
C5X C6X 1.54(2) . n
C6X C7X 1.56(3) . n
C7X C8X 1.53(2) . n
O5 C8Y 1.27(3) . n
O5 C5Y 1.68(5) . n
C5Y C6Y 1.56(6) . n
C6Y C7Y 1.46(5) . n
C7Y C8Y 1.58(4) . n
